data_1534517
loop_
_publ_author_name
'Lesage, J.'
'Guesdon, A.'
'Petricek, V'
'Raveau, B.'

_publ_section_title
;
 The anionic 3D-framework [Ga2 (P O4)3] : a microporous host lattice for
 various species
;
_journal_name_full 'Journal of Solid State Chemistry'
_journal_page_first 3581
_journal_page_last 3589
_journal_volume 177
_journal_year 2004
_chemical_formula_sum 'Cs0.54 Ga2 H9.84 N2.46 O12 P3'
_chemical_name_systematic 'Cs0.54 (N H4)2.46 (Ga2 (P O4)3)'
_space_group_IT_number 15
_symmetry_space_group_name_Hall '-C 2yc'
_symmetry_space_group_name_H-M 'C 1 2/c 1'
_cell_angle_alpha 90
_cell_angle_beta 111.412
_cell_angle_gamma 90
_cell_formula_units_Z 4
_cell_length_a 13.392
_cell_length_b 10.3579
_cell_length_c 9.0436
_cell_volume 1167.881
_citation_journal_id_ASTM JSSCBI
_cod_data_source_file Lesage_JSSCBI_2004_1502.cif
_cod_data_source_block H9.84Cs0.54Ga2N2.46O12P3
_cod_original_formula_sum 'H9.84 Cs0.54 Ga2 N2.46 O12 P3'
_cod_database_code 1534517

loop_
_symmetry_equiv_pos_as_xyz
x,y,z
-x,y,-z+1/2
-x,-y,-z
x,-y,z-1/2
x+1/2,y+1/2,z
-x+1/2,y+1/2,-z+1/2
-x+1/2,-y+1/2,-z
x+1/2,-y+1/2,z-1/2

loop_
_atom_site_label
_atom_site_type_symbol
_atom_site_fract_x
_atom_site_fract_y
_atom_site_fract_z
_atom_site_occupancy
_atom_site_U_iso_or_equiv
H1 H+1 0.449 0.319 0.058 1 0.0
O4 O-2 0.22984 0.05169 0.53083 1 0.0
Cs1 Cs+1 0 0.12672 0.25 0.5382 0.0
H3 H+1 0.379 0.246 0.127 1 0.0
H2 H+1 0.347 0.373 0.014 1 0.0
O1 O-2 0.26144 0.22917 0.33698 1 0.0
N1 N-3 0 0.12672 0.25 0.4618 0.0
O2 O-2 0.2823 -0.08313 0.32864 1 0.0
H4 H+1 0.356 0.26 -0.043 1 0.0
O6 O-2 0.09015 0.8915 0.1389 1 0.0
O3 O-2 0.44869 0.08668 0.60803 1 0.0
Ga1 Ga+3 0.331402 0.07678 0.41892 1 0.0
N2 N-3 0.38597 0.2958 0.0412 1 0.0
P2 P+5 0.20666 0.8729 0.16066 1 0.0
O5 O-2 0.41873 0.094 0.28341 1 0.0
P1 P+5 0.5 0.00449 0.25 1 0.0
